data_4500895
loop_
_publ_author_name
'Croitor, Lilia'
'Coropceanu, Eduard B.'
'Siminel, Anatolii V.'
'Kravtsov, Victor Ch.'
'Fonari, Marina S.'

_publ_section_title
;
 Polymeric Zn(II) and Cd(II) Sulfates with Bipyridine and Dioxime Ligands:
 Supramolecular Isomerism, Chirality, and Luminescence
;
_journal_issue 8
_journal_name_full 'Crystal Growth &amp; Design'
_journal_page_first 3536
_journal_paper_doi 10.1021/cg200465f
_journal_volume 11
_journal_year 2011
_chemical_formula_moiety 'C35 H45 N9 O14 S2 Zn2'
_chemical_formula_sum 'C35 H45 N9 O14 S2 Zn2'
_chemical_formula_weight 1010.66
_chemical_name_common
; 
catena-{(mu2-4,4^'^-bipyridyl)-(1,2-cyclohexanedione dioxime)-
(sulfato-zinc(II))} semihydrate dimethylformamide solvate
;
_chemical_name_systematic
; 
catena-{(mu2-4,4^'^-bipyridyl)-(1,2-cyclohexanedione dioxime)-
(sulfato-zinc(II))} semihydrate dimethylformamide solvate
;
_space_group_IT_number 5
_symmetry_cell_setting monoclinic
_symmetry_space_group_name_Hall 'C 2y'
_symmetry_space_group_name_H-M 'C 1 2 1'
_atom_sites_solution_hydrogens geom
_atom_sites_solution_primary direct
_atom_sites_solution_secondary difmap
_audit_creation_method SHELXL-97
_cell_angle_alpha 90.00
_cell_angle_beta 110.431(7)
_cell_angle_gamma 90.00
_cell_formula_units_Z 2
_cell_length_a 20.9710(11)
_cell_length_b 9.2303(5)
_cell_length_c 11.4429(8)
_cell_measurement_reflns_used 1703
_cell_measurement_temperature 293(2)
_cell_measurement_theta_max 28.8443
_cell_measurement_theta_min 3.2581
_cell_volume 2075.6(2)
_computing_cell_refinement
;
CrysAlisPro, Agilent Technologies,
Version 1.171.34.46 (release 25-11-2010 CrysAlis171 .NET)
(compiled Nov 25 2010,17:55:46)
;
_computing_data_collection
;
CrysAlisPro, Agilent Technologies,
Version 1.171.34.46 (release 25-11-2010 CrysAlis171 .NET)
(compiled Nov 25 2010,17:55:46)
;
_computing_data_reduction
;
CrysAlisPro, Agilent Technologies,
Version 1.171.34.46 (release 25-11-2010 CrysAlis171 .NET)
(compiled Nov 25 2010,17:55:46)
;
_computing_structure_refinement 'SHELXL-97 (Sheldrick, 1997)'
_computing_structure_solution 'SHELXS-97 (Sheldrick, 1990)'
_diffrn_ambient_temperature 293(2)
_diffrn_measured_fraction_theta_full 0.998
_diffrn_measured_fraction_theta_max 0.998
_diffrn_measurement_device_type 'Xcalibur, Eos'
_diffrn_measurement_method '\w scans'
_diffrn_radiation_monochromator graphite
_diffrn_radiation_source 'fine-focus sealed tube'
_diffrn_radiation_type MoK\a
_diffrn_radiation_wavelength 0.71073
_diffrn_reflns_av_R_equivalents 0.0304
_diffrn_reflns_av_sigmaI/netI 0.0691
_diffrn_reflns_limit_h_max 25
_diffrn_reflns_limit_h_min -24
_diffrn_reflns_limit_k_max 11
_diffrn_reflns_limit_k_min -5
_diffrn_reflns_limit_l_max 13
_diffrn_reflns_limit_l_min -14
_diffrn_reflns_number 3920
_diffrn_reflns_theta_full 26.00
_diffrn_reflns_theta_max 26.00
_diffrn_reflns_theta_min 3.26
_exptl_absorpt_coefficient_mu 1.334
_exptl_absorpt_correction_T_max 1.00000
_exptl_absorpt_correction_T_min 0.97409
_exptl_absorpt_correction_type multi-scan
_exptl_absorpt_process_details
;
CrysAlisPro, Agilent Technologies,
Version 1.171.34.46 (release 25-11-2010 CrysAlis171 .NET)
(compiled Nov 25 2010,17:55:46)
Empirical absorption correction using spherical harmonics,
 implemented in SCALE3 ABSPACK scaling algorithm.
;
_exptl_crystal_colour brown
_exptl_crystal_density_diffrn 1.617
_exptl_crystal_density_method 'not measured'
_exptl_crystal_description prism
_exptl_crystal_F_000 1044
_exptl_crystal_size_max 0.22
_exptl_crystal_size_mid 0.13
_exptl_crystal_size_min 0.1
_refine_diff_density_max 0.384
_refine_diff_density_min -0.318
_refine_diff_density_rms 0.073
_refine_ls_abs_structure_details 'Flack H D (1983), Acta Cryst. A39, 876-881'
_refine_ls_abs_structure_Flack 0.007(17)
_refine_ls_extinction_method none
_refine_ls_goodness_of_fit_ref 1.026
_refine_ls_hydrogen_treatment mixed
_refine_ls_matrix_type full
_refine_ls_number_parameters 298
_refine_ls_number_reflns 2623
_refine_ls_number_restraints 8
_refine_ls_restrained_S_all 1.025
_refine_ls_R_factor_all 0.0486
_refine_ls_R_factor_gt 0.0400
_refine_ls_shift/su_max 0.003
_refine_ls_shift/su_mean 0.000
_refine_ls_structure_factor_coef Fsqd
_refine_ls_weighting_details 'calc w=1/[\s^2^(Fo^2^)+(0.0186P)^2^+0.0000P] where P=(Fo^2^+2Fc^2^)/3'
_refine_ls_weighting_scheme calc
_refine_ls_wR_factor_gt 0.0693
_refine_ls_wR_factor_ref 0.0748
_reflns_number_gt 2318
_reflns_number_total 2623
_reflns_threshold_expression >2sigma(I)
_cod_data_source_file cg200465f_si_001.cif
_cod_data_source_block 429
_cod_original_sg_symbol_H-M C2
_cod_database_code 4500895

loop_
_symmetry_equiv_pos_as_xyz
'x, y, z'
'-x, y, -z'
'x+1/2, y+1/2, z'
'-x+1/2, y+1/2, -z'

loop_
_atom_site_label
_atom_site_type_symbol
_atom_site_fract_x
_atom_site_fract_y
_atom_site_fract_z
_atom_site_U_iso_or_equiv
_atom_site_adp_type
_atom_site_occupancy
_atom_site_symmetry_multiplicity
_atom_site_calc_flag
_atom_site_refinement_flags
Zn1 Zn 0.77966(2) -0.01262(7) 0.13545(5) 0.02519(15) Uani 1 1 d .
S1 S 0.71311(6) 0.32367(16) 0.11540(13) 0.0266(3) Uani 1 1 d .
O1 O 0.7791(2) 0.1158(5) 0.3972(4) 0.0575(13) Uani 1 1 d .
H1 H 0.7635 0.1831 0.3489 0.086 Uiso 1 1 calc R
O2 O 0.85547(18) -0.3301(5) 0.1756(4) 0.0401(11) Uani 1 1 d .
H2 H 0.8425 -0.3208 0.0996 0.060 Uiso 1 1 calc R
O3 O 0.75505(17) 0.3355(5) 0.2471(3) 0.0378(10) Uani 1 1 d .
O4 O 0.64130(17) 0.3337(5) 0.0960(4) 0.0400(10) Uani 1 1 d .
O5 O 0.72661(16) 0.1802(4) 0.0659(3) 0.0279(9) Uani 1 1 d .
O6 O 0.73345(17) 0.4370(4) 0.0451(3) 0.0328(9) Uani 1 1 d .
N1 N 0.80151(19) 0.0087(6) 0.3373(4) 0.0332(11) Uani 1 1 d .
N2 N 0.83100(19) -0.2165(5) 0.2265(4) 0.0287(11) Uani 1 1 d .
N3 N 0.8786(2) 0.0830(6) 0.1601(4) 0.0292(11) Uani 1 1 d .
N4 N 1.18405(19) 0.3895(5) 0.1329(4) 0.0272(11) Uani 1 1 d .
C1 C 0.8262(3) -0.1015(7) 0.4062(5) 0.0364(15) Uani 1 1 d .
C2 C 0.8488(2) -0.2220(7) 0.3475(5) 0.0324(14) Uani 1 1 d .
C3 C 0.8900(3) -0.3435(8) 0.4237(6) 0.058(2) Uani 1 1 d .
H3A H 0.8781 -0.4328 0.3764 0.069 Uiso 1 1 calc R
H3B H 0.9379 -0.3248 0.4401 0.069 Uiso 1 1 calc R
C4 C 0.8789(5) -0.3618(11) 0.5446(7) 0.108(4) Uani 1 1 d .
H4A H 0.8341 -0.4031 0.5289 0.130 Uiso 1 1 calc R
H4B H 0.9123 -0.4292 0.5965 0.130 Uiso 1 1 calc R
C5 C 0.8841(4) -0.2254(10) 0.6113(7) 0.080(3) Uani 1 1 d .
H5A H 0.9292 -0.1856 0.6282 0.096 Uiso 1 1 calc R
H5B H 0.8789 -0.2447 0.6908 0.096 Uiso 1 1 calc R
C6 C 0.8317(4) -0.1126(8) 0.5416(6) 0.066(2) Uani 1 1 d .
H6A H 0.7877 -0.1385 0.5456 0.080 Uiso 1 1 calc R
H6B H 0.8445 -0.0191 0.5816 0.080 Uiso 1 1 calc R
C7 C 0.9310(2) -0.0006(8) 0.1577(4) 0.0320(12) Uani 1 1 d .
H7 H 0.9258 -0.1007 0.1553 0.038 Uiso 1 1 calc R
C8 C 0.9913(2) 0.0565(6) 0.1588(5) 0.0312(14) Uani 1 1 d .
H8 H 1.0259 -0.0059 0.1575 0.037 Uiso 1 1 calc R
C9 C 1.0023(2) 0.2026(6) 0.1616(5) 0.0257(13) Uani 1 1 d .
C10 C 0.9493(2) 0.2898(7) 0.1686(5) 0.0334(15) Uani 1 1 d .
H10 H 0.9542 0.3900 0.1741 0.040 Uiso 1 1 calc R
C11 C 0.8888(3) 0.2249(7) 0.1672(6) 0.0341(15) Uani 1 1 d .
H11 H 0.8539 0.2844 0.1714 0.041 Uiso 1 1 calc R
C12 C 1.0665(2) 0.2678(6) 0.1567(5) 0.0231(12) Uani 1 1 d .
C13 C 1.1197(2) 0.1817(6) 0.1524(5) 0.0326(15) Uani 1 1 d .
H13 H 1.1171 0.0814 0.1569 0.039 Uiso 1 1 calc R
C14 C 1.1760(2) 0.2458(6) 0.1414(6) 0.0339(15) Uani 1 1 d .
H14 H 1.2113 0.1859 0.1397 0.041 Uiso 1 1 calc R
C15 C 1.1326(2) 0.4696(7) 0.1363(5) 0.0329(14) Uani 1 1 d .
H15 H 1.1362 0.5696 0.1304 0.039 Uiso 1 1 calc R
C16 C 1.0739(3) 0.4152(6) 0.1481(5) 0.0354(15) Uani 1 1 d .
H16 H 1.0395 0.4777 0.1502 0.042 Uiso 1 1 calc R
N1S N 1.0000 0.2099(12) 0.5000 0.077(3) Uani 1 2 d S
O1S O 1.0000 -0.0340(13) 0.5000 0.137(5) Uani 1 2 d S
C1S C 1.0198(12) 0.076(2) 0.500(4) 0.103(11) Uani 0.50 1 d PU
C2S C 0.9263(7) 0.234(2) 0.5064(16) 0.071(5) Uani 0.50 1 d P
C3S C 1.0365(9) 0.339(3) 0.5032(19) 0.117(9) Uani 0.50 1 d P
O1W O 1.0000 0.7138(11) 1.0000 0.141(5) Uani 1 2 d SD
H1W H 0.954(4) 0.772(12) 0.965(10) 0.211 Uiso 1 1 d D

loop_
_atom_site_aniso_label
_atom_site_aniso_U_11
_atom_site_aniso_U_22
_atom_site_aniso_U_33
_atom_site_aniso_U_23
_atom_site_aniso_U_13
_atom_site_aniso_U_12
Zn1 0.0211(3) 0.0237(3) 0.0334(3) 0.0024(4) 0.0128(2) -0.0010(3)
S1 0.0276(7) 0.0202(7) 0.0373(8) 0.0011(7) 0.0180(6) 0.0003(6)
O1 0.091(3) 0.042(3) 0.050(3) 0.012(3) 0.038(3) 0.022(3)
O2 0.046(2) 0.034(3) 0.040(3) -0.003(2) 0.0140(19) 0.006(2)
O3 0.051(2) 0.034(2) 0.029(2) 0.000(2) 0.0148(17) -0.004(2)
O4 0.031(2) 0.033(2) 0.065(3) 0.002(3) 0.0274(19) 0.0018(19)
O5 0.0271(18) 0.020(2) 0.039(2) -0.005(2) 0.0147(16) 0.0031(16)
O6 0.040(2) 0.027(2) 0.037(2) 0.003(2) 0.0201(17) -0.0029(17)
N1 0.036(2) 0.031(3) 0.036(3) 0.003(3) 0.0181(19) 0.005(3)
N2 0.026(2) 0.023(3) 0.041(3) 0.004(3) 0.016(2) -0.005(2)
N3 0.025(2) 0.031(3) 0.034(3) -0.001(3) 0.013(2) -0.008(2)
N4 0.021(2) 0.025(3) 0.037(3) -0.003(2) 0.0126(19) -0.003(2)
C1 0.039(3) 0.040(4) 0.035(3) 0.006(3) 0.017(3) -0.003(3)
C2 0.029(3) 0.029(4) 0.037(3) 0.003(3) 0.009(2) -0.006(3)
C3 0.077(5) 0.054(5) 0.039(4) 0.019(4) 0.017(4) 0.025(4)
C4 0.180(10) 0.081(8) 0.059(6) 0.033(6) 0.036(6) 0.054(8)
C5 0.118(7) 0.086(8) 0.039(5) 0.020(5) 0.031(4) 0.037(6)
C6 0.108(6) 0.061(5) 0.047(4) 0.013(4) 0.048(4) 0.017(5)
C7 0.025(2) 0.024(3) 0.051(3) 0.001(4) 0.018(2) 0.001(3)
C8 0.021(3) 0.025(3) 0.053(4) 0.002(3) 0.019(3) -0.002(2)
C9 0.019(2) 0.033(4) 0.026(3) 0.000(3) 0.008(2) -0.005(2)
C10 0.026(3) 0.026(4) 0.049(4) 0.000(3) 0.014(3) -0.002(3)
C11 0.021(3) 0.034(4) 0.050(4) -0.002(4) 0.017(3) 0.001(3)
C12 0.020(2) 0.023(3) 0.029(3) 0.001(3) 0.011(2) -0.005(2)
C13 0.023(3) 0.019(3) 0.059(4) 0.001(3) 0.018(3) -0.003(2)
C14 0.023(3) 0.026(3) 0.058(4) -0.005(4) 0.020(3) 0.002(3)
C15 0.030(3) 0.017(4) 0.056(3) 0.000(3) 0.021(2) -0.006(3)
C16 0.027(3) 0.033(4) 0.054(4) 0.001(3) 0.024(3) 0.000(3)
N1S 0.104(8) 0.051(7) 0.052(6) 0.000 -0.002(5) 0.000
O1S 0.202(14) 0.060(9) 0.143(10) 0.000 0.054(10) 0.000
C1S 0.10(2) 0.083(15) 0.088(15) 0.007(18) -0.01(2) 0.000(13)
C2S 0.045(9) 0.089(15) 0.084(13) 0.002(12) 0.029(8) 0.006(9)
C3S 0.097(14) 0.093(18) 0.123(18) 0.036(17) -0.008(15) -0.043(12)
O1W 0.070(6) 0.066(7) 0.249(14) 0.000 0.008(7) 0.000

loop_
_atom_type_symbol
_atom_type_description
_atom_type_scat_dispersion_real
_atom_type_scat_dispersion_imag
_atom_type_scat_source
C C 0.0033 0.0016 'International Tables Vol C Tables 4.2.6.8 and 6.1.1.4'
H H 0.0000 0.0000 'International Tables Vol C Tables 4.2.6.8 and 6.1.1.4'
N N 0.0061 0.0033 'International Tables Vol C Tables 4.2.6.8 and 6.1.1.4'
O O 0.0106 0.0060 'International Tables Vol C Tables 4.2.6.8 and 6.1.1.4'
S S 0.1246 0.1234 'International Tables Vol C Tables 4.2.6.8 and 6.1.1.4'
Zn Zn 0.2839 1.4301 'International Tables Vol C Tables 4.2.6.8 and 6.1.1.4'

loop_
_geom_angle_atom_site_label_1
_geom_angle_atom_site_label_2
_geom_angle_atom_site_label_3
_geom_angle
_geom_angle_site_symmetry_1
_geom_angle_site_symmetry_3
O6 Zn1 O5 86.75(14) 4_645 .
O6 Zn1 N3 90.51(15) 4_645 .
O5 Zn1 N3 93.45(16) . .
O6 Zn1 N4 95.36(15) 4_645 3_445
O5 Zn1 N4 89.04(15) . 3_445
N3 Zn1 N4 173.75(18) . 3_445
O6 Zn1 N1 171.11(19) 4_645 .
O5 Zn1 N1 102.14(17) . .
N3 Zn1 N1 89.31(16) . .
N4 Zn1 N1 84.56(16) 3_445 .
O6 Zn1 N2 98.78(16) 4_645 .
O5 Zn1 N2 173.50(15) . .
N3 Zn1 N2 89.93(16) . .
N4 Zn1 N2 87.05(16) 3_445 .
N1 Zn1 N2 72.33(19) . .
O4 S1 O3 111.9(2) . .
O4 S1 O6 110.8(2) . .
O3 S1 O6 109.0(2) . .
O4 S1 O5 108.7(2) . .
O3 S1 O5 109.2(2) . .
O6 S1 O5 106.95(19) . .
N1 O1 H1 109.5 . .
N2 O2 H2 109.5 . .
S1 O5 Zn1 138.3(2) . .
S1 O6 Zn1 138.9(2) . 4_655
C1 N1 O1 113.6(4) . .
C1 N1 Zn1 117.8(4) . .
O1 N1 Zn1 127.2(4) . .
C2 N2 O2 114.0(5) . .
C2 N2 Zn1 116.1(4) . .
O2 N2 Zn1 129.1(3) . .
C11 N3 C7 116.8(5) . .
C11 N3 Zn1 122.3(4) . .
C7 N3 Zn1 120.7(4) . .
C15 N4 C14 115.3(5) . .
C15 N4 Zn1 121.5(4) . 3
C14 N4 Zn1 122.9(3) . 3
N1 C1 C2 116.7(5) . .
N1 C1 C6 123.5(6) . .
C2 C1 C6 119.8(6) . .
N2 C2 C1 116.1(5) . .
N2 C2 C3 122.8(6) . .
C1 C2 C3 121.1(5) . .
C4 C3 C2 112.3(6) . .
C4 C3 H3A 109.1 . .
C2 C3 H3A 109.1 . .
C4 C3 H3B 109.1 . .
C2 C3 H3B 109.1 . .
H3A C3 H3B 107.9 . .
C5 C4 C3 112.4(8) . .
C5 C4 H4A 109.1 . .
C3 C4 H4A 109.1 . .
C5 C4 H4B 109.1 . .
C3 C4 H4B 109.1 . .
H4A C4 H4B 107.9 . .
C4 C5 C6 114.1(7) . .
C4 C5 H5A 108.7 . .
C6 C5 H5A 108.7 . .
C4 C5 H5B 108.7 . .
C6 C5 H5B 108.7 . .
H5A C5 H5B 107.6 . .
C1 C6 C5 111.4(6) . .
C1 C6 H6A 109.4 . .
C5 C6 H6A 109.4 . .
C1 C6 H6B 109.4 . .
C5 C6 H6B 109.4 . .
H6A C6 H6B 108.0 . .
N3 C7 C8 122.4(7) . .
N3 C7 H7 118.8 . .
C8 C7 H7 118.8 . .
C9 C8 C7 121.9(6) . .
C9 C8 H8 119.1 . .
C7 C8 H8 119.1 . .
C8 C9 C10 116.1(5) . .
C8 C9 C12 122.9(5) . .
C10 C9 C12 121.0(5) . .
C11 C10 C9 119.2(6) . .
C11 C10 H10 120.4 . .
C9 C10 H10 120.4 . .
N3 C11 C10 123.5(5) . .
N3 C11 H11 118.3 . .
C10 C11 H11 118.3 . .
C16 C12 C13 116.9(5) . .
C16 C12 C9 121.8(5) . .
C13 C12 C9 121.2(5) . .
C14 C13 C12 119.2(5) . .
C14 C13 H13 120.4 . .
C12 C13 H13 120.4 . .
N4 C14 C13 124.6(5) . .
N4 C14 H14 117.7 . .
C13 C14 H14 117.7 . .
N4 C15 C16 124.4(6) . .
N4 C15 H15 117.8 . .
C16 C15 H15 117.8 . .
C12 C16 C15 119.5(5) . .
C12 C16 H16 120.2 . .
C15 C16 H16 120.2 . .
C1S N1S C1S 37(2) 2_756 .
C1S N1S C3S 166.3(17) 2_756 .
C1S N1S C3S 129.1(16) . .
C1S N1S C3S 129.1(16) 2_756 2_756
C1S N1S C3S 166.3(17) . 2_756
C3S N1S C3S 65(2) . 2_756
C1S N1S C2S 79.6(15) 2_756 .
C1S N1S C2S 116.9(16) . .
C3S N1S C2S 113.9(17) . .
C3S N1S C2S 49.7(11) 2_756 .
C1S N1S C2S 116.9(16) 2_756 2_756
C1S N1S C2S 79.6(15) . 2_756
C3S N1S C2S 49.7(11) . 2_756
C3S N1S C2S 113.9(17) 2_756 2_756
C2S N1S C2S 163.6(18) . 2_756
C1S O1S C1S 44(3) . 2_756
C1S C1S O1S 67.8(15) 2_756 .
C1S C1S N1S 71.4(12) 2_756 .
O1S C1S N1S 139(3) . .
C3S C2S N1S 57.8(11) 2_756 .
C2S C3S N1S 72.5(17) 2_756 .
C2S C3S C3S 129.8(13) 2_756 2_756
N1S C3S C3S 57.7(11) . 2_756

loop_
_geom_bond_atom_site_label_1
_geom_bond_atom_site_label_2
_geom_bond_distance
_geom_bond_site_symmetry_2
Zn1 O6 2.041(3) 4_645
Zn1 O5 2.102(4) .
Zn1 N3 2.181(4) .
Zn1 N4 2.190(4) 3_445
Zn1 N1 2.202(4) .
Zn1 N2 2.237(5) .
S1 O4 1.447(3) .
S1 O3 1.460(4) .
S1 O6 1.470(4) .
S1 O5 1.506(4) .
O1 N1 1.376(6) .
O1 H1 0.8200 .
O2 N2 1.382(6) .
O2 H2 0.8200 .
O6 Zn1 2.041(3) 4_655
N1 C1 1.280(7) .
N2 C2 1.303(7) .
N3 C11 1.325(7) .
N3 C7 1.350(7) .
N4 C15 1.319(6) .
N4 C14 1.344(7) .
N4 Zn1 2.190(4) 3
C1 C2 1.460(8) .
C1 C6 1.517(7) .
C2 C3 1.496(8) .
C3 C4 1.490(9) .
C3 H3A 0.9700 .
C3 H3B 0.9700 .
C4 C5 1.456(11) .
C4 H4A 0.9700 .
C4 H4B 0.9700 .
C5 C6 1.521(9) .
C5 H5A 0.9700 .
C5 H5B 0.9700 .
C6 H6A 0.9700 .
C6 H6B 0.9700 .
C7 C8 1.367(6) .
C7 H7 0.9300 .
C8 C9 1.366(7) .
C8 H8 0.9300 .
C9 C10 1.397(7) .
C9 C12 1.494(6) .
C10 C11 1.398(7) .
C10 H10 0.9300 .
C11 H11 0.9300 .
C12 C16 1.377(7) .
C12 C13 1.384(7) .
C13 C14 1.366(7) .
C13 H13 0.9300 .
C14 H14 0.9300 .
C15 C16 1.380(6) .
C15 H15 0.9300 .
C16 H16 0.9300 .
N1S C1S 1.30(2) 2_756
N1S C1S 1.30(2) .
N1S C3S 1.41(2) .
N1S C3S 1.41(2) 2_756
N1S C2S 1.588(13) .
N1S C2S 1.588(13) 2_756
O1S C1S 1.10(2) .
O1S C1S 1.10(2) 2_756
C1S C1S 0.83(6) 2_756
C2S C3S 1.27(3) 2_756
C3S C2S 1.27(3) 2_756
C3S C3S 1.51(4) 2_756
O1W H1W 1.04(7) .

loop_
_geom_hbond_atom_site_label_D
_geom_hbond_atom_site_label_H
_geom_hbond_atom_site_label_A
_geom_hbond_distance_DH
_geom_hbond_distance_HA
_geom_hbond_distance_DA
_geom_hbond_angle_DHA
_geom_hbond_site_symmetry_A
O1 H1 O3 0.82 1.79 2.590(6) 163.1 .
O2 H2 O5 0.82 1.94 2.700(5) 153.2 4_645
O1W H1W O4 1.04(7) 1.97(7) 2.990(5) 166(10) 4_656
